data_4065437
loop_
_publ_author_name
'Kang, Sung Ok'
'Lynch, Vincent M.'
'Day, Victor W.'
'Anslyn, Eric V.'

_publ_section_title
;
 Enthalpy vs Entropy Driven Complexation of Homoallylic Alcohols by Rh(I)
 Complexes.
;
_journal_issue 22
_journal_name_full Organometallics
_journal_page_first 6233
_journal_page_last 6240
_journal_paper_doi 10.1021/om200793p
_journal_volume 30
_journal_year 2011
_chemical_formula_sum 'C12 H18 B F4 N2 Rh'
_chemical_formula_weight 380.00
_chemical_name_systematic
; 
 ? 
;
_space_group_IT_number 14
_symmetry_cell_setting monoclinic
_symmetry_space_group_name_Hall '-P 2ybc'
_symmetry_space_group_name_H-M 'P 1 21/c 1'
_atom_sites_solution_hydrogens geom
_atom_sites_solution_primary direct
_atom_sites_solution_secondary difmap
_audit_creation_method SHELXTL
_cell_angle_alpha 90.00
_cell_angle_beta 98.466(2)
_cell_angle_gamma 90.00
_cell_formula_units_Z 20
_cell_length_a 10.3051(5)
_cell_length_b 20.6989(9)
_cell_length_c 34.9514(15)
_cell_measurement_reflns_used 9642
_cell_measurement_temperature 100(2)
_cell_measurement_theta_max 68.91
_cell_measurement_theta_min 4.27
_cell_volume 7374.0(6)
_computing_cell_refinement 'Bruker SAINT'
_computing_data_collection 'Bruker APEX2'
_computing_data_reduction 'Bruker SAINT'
_computing_molecular_graphics 'Bruker SHELXTL'
_computing_publication_material 'Bruker SHELXTL'
_computing_structure_refinement 'Bruker SHELXTL'
_computing_structure_solution 'Bruker SHELXTL'
_diffrn_ambient_temperature 100(2)
_diffrn_measured_fraction_theta_full 0.932
_diffrn_measured_fraction_theta_max 0.932
_diffrn_measurement_device_type 'Bruker APEX-II CCD'
_diffrn_measurement_method '\f and \w scans'
_diffrn_radiation_monochromator graphite
_diffrn_radiation_source 'fine-focus sealed tube'
_diffrn_radiation_type CuK\a
_diffrn_radiation_wavelength 1.54178
_diffrn_reflns_av_R_equivalents 0.0422
_diffrn_reflns_av_sigmaI/netI 0.0303
_diffrn_reflns_limit_h_max 12
_diffrn_reflns_limit_h_min -12
_diffrn_reflns_limit_k_max 20
_diffrn_reflns_limit_k_min -24
_diffrn_reflns_limit_l_max 38
_diffrn_reflns_limit_l_min -41
_diffrn_reflns_number 81657
_diffrn_reflns_theta_full 69.12
_diffrn_reflns_theta_max 69.12
_diffrn_reflns_theta_min 1.28
_exptl_absorpt_coefficient_mu 9.702
_exptl_absorpt_correction_T_max 0.7532
_exptl_absorpt_correction_T_min 0.5630
_exptl_absorpt_correction_type multi-scan
_exptl_crystal_colour yellow
_exptl_crystal_density_diffrn 1.711
_exptl_crystal_density_method 'not measured'
_exptl_crystal_description 'Rectangular parallelepiped'
_exptl_crystal_F_000 3800
_exptl_crystal_size_max 0.06
_exptl_crystal_size_mid 0.03
_exptl_crystal_size_min 0.02
_refine_diff_density_max 1.936
_refine_diff_density_min -0.736
_refine_diff_density_rms 0.131
_refine_ls_extinction_method none
_refine_ls_goodness_of_fit_ref 1.075
_refine_ls_hydrogen_treatment noref
_refine_ls_matrix_type full
_refine_ls_number_parameters 902
_refine_ls_number_reflns 12944
_refine_ls_number_restraints 570
_refine_ls_restrained_S_all 1.091
_refine_ls_R_factor_all 0.0995
_refine_ls_R_factor_gt 0.0490
_refine_ls_shift/su_max 0.001
_refine_ls_shift/su_mean 0.000
_refine_ls_structure_factor_coef Fsqd
_refine_ls_weighting_details 'calc w=1/[\s^2^(Fo^2^)+(0.0710P)^2^+12.0766P] where P=(Fo^2^+2Fc^2^)/3'
_refine_ls_weighting_scheme calc
_refine_ls_wR_factor_gt 0.1364
_refine_ls_wR_factor_ref 0.1587
_reflns_number_gt 5680
_reflns_number_total 12944
_reflns_threshold_expression >2sigma(I)
_cod_data_source_file om200793p_si_002.cif
_cod_data_source_block q17b
_cod_depositor_comments
;
The following automatic conversions were performed:

'_symmetry_cell_setting' value 'Monoclinic' changed to 'monoclinic'
according to /home/saulius/struct/CIF-dictionaries/cif_core.dic
dictionary named 'cif_core.dic' version 2.4.1 from 2010-06-29.

Automatic conversion script
Id: cif_fix_values 1715 2011-07-08 13:25:40Z adriana 

 Adding full bibliography for 4065437.cif.
;
_cod_original_sg_symbol_H-M P2(1)/c
_cod_database_code 4065437

loop_
_symmetry_equiv_pos_as_xyz
'x, y, z'
'-x, y+1/2, -z+1/2'
'-x, -y, -z'
'x, -y-1/2, z-1/2'

loop_
_atom_site_label
_atom_site_type_symbol
_atom_site_fract_x
_atom_site_fract_y
_atom_site_fract_z
_atom_site_U_iso_or_equiv
_atom_site_adp_type
_atom_site_occupancy
_atom_site_symmetry_multiplicity
_atom_site_calc_flag
_atom_site_refinement_flags
Rh1A Rh 1.08191(8) 0.90354(4) 0.86176(3) 0.0219(2) Uani 1 1 d .
N1A N 0.9554(9) 0.8456(5) 0.8898(3) 0.025(2) Uani 1 1 d U
N2A N 1.2403(8) 0.8578(4) 0.8922(3) 0.0215(19) Uani 1 1 d U
C1A C 0.9342(11) 0.9719(6) 0.8427(4) 0.033(3) Uani 1 1 d U
H1AA H 0.9078 0.9609 0.8668 0.040 Uiso 1 1 calc R
C2A C 0.9279(10) 0.9234(5) 0.8170(3) 0.023(2) Uani 1 1 d U
H2AA H 0.8886 0.8845 0.8240 0.027 Uiso 1 1 calc R
C3A C 0.9762(11) 0.9234(6) 0.7781(3) 0.026(2) Uani 1 1 d U
H3AA H 0.9133 0.9468 0.7588 0.032 Uiso 1 1 calc R
H3AB H 0.9837 0.8785 0.7690 0.032 Uiso 1 1 calc R
C4A C 1.1126(10) 0.9571(5) 0.7826(3) 0.023(2) Uani 1 1 d U
H4AA H 1.1599 0.9427 0.7614 0.028 Uiso 1 1 calc R
H4AB H 1.0997 1.0044 0.7801 0.028 Uiso 1 1 calc R
C5A C 1.1945(11) 0.9428(5) 0.8204(3) 0.024(2) Uani 1 1 d U
H5AA H 1.2439 0.9039 0.8230 0.029 Uiso 1 1 calc R
C6A C 1.2019(12) 0.9854(6) 0.8531(4) 0.033(3) Uani 1 1 d U
H6AA H 1.2580 0.9730 0.8759 0.039 Uiso 1 1 calc R
C7A C 1.1314(11) 1.0454(6) 0.8541(4) 0.032(3) Uani 1 1 d U
H7AA H 1.1693 1.0774 0.8379 0.038 Uiso 1 1 calc R
H7AB H 1.1448 1.0618 0.8810 0.038 Uiso 1 1 calc R
C8A C 0.9758(12) 1.0399(6) 0.8394(4) 0.038(3) Uani 1 1 d U
H8AA H 0.9273 1.0681 0.8553 0.046 Uiso 1 1 calc R
H8AB H 0.9561 1.0543 0.8121 0.046 Uiso 1 1 calc R
C9A C 0.8920(12) 0.8151(6) 0.9049(4) 0.033(3) Uani 1 1 d U
C10A C 0.8141(14) 0.7754(7) 0.9259(4) 0.047(4) Uani 1 1 d U
H10A H 0.7852 0.8006 0.9468 0.070 Uiso 1 1 calc R
H10B H 0.8662 0.7384 0.9368 0.070 Uiso 1 1 calc R
H10C H 0.7372 0.7599 0.9084 0.070 Uiso 1 1 calc R
C11A C 1.3318(10) 0.8334(5) 0.9086(3) 0.021(2) Uani 1 1 d U
C12A C 1.4430(11) 0.8038(6) 0.9311(4) 0.032(3) Uani 1 1 d U
H12A H 1.5051 0.8373 0.9419 0.047 Uiso 1 1 calc R
H12B H 1.4858 0.7748 0.9147 0.047 Uiso 1 1 calc R
H12C H 1.4143 0.7790 0.9523 0.047 Uiso 1 1 calc R
Rh1B Rh 0.88010(8) 0.90314(4) 0.66185(3) 0.0223(2) Uani 1 1 d .
N1B N 0.7551(9) 0.8450(5) 0.6891(3) 0.029(2) Uani 1 1 d U
N2B N 1.0440(10) 0.8575(5) 0.6913(3) 0.032(2) Uani 1 1 d U
C1B C 0.7200(10) 0.9726(5) 0.6433(3) 0.020(2) Uani 1 1 d U
H1BA H 0.6807 0.9644 0.6657 0.024 Uiso 1 1 calc R
C2B C 0.7224(11) 0.9223(6) 0.6151(3) 0.028(3) Uani 1 1 d U
H2BA H 0.6844 0.8825 0.6211 0.034 Uiso 1 1 calc R
C3B C 0.7740(11) 0.9235(6) 0.5789(3) 0.031(3) Uani 1 1 d U
H3BA H 0.7112 0.9465 0.5594 0.037 Uiso 1 1 calc R
H3BB H 0.7816 0.8786 0.5698 0.037 Uiso 1 1 calc R
C4B C 0.9139(12) 0.9577(6) 0.5818(4) 0.033(3) Uani 1 1 d U
H4BA H 0.9629 0.9415 0.5614 0.039 Uiso 1 1 calc R
H4BB H 0.9042 1.0051 0.5792 0.039 Uiso 1 1 calc R
C5B C 0.9830(12) 0.9399(6) 0.6213(4) 0.032(3) Uani 1 1 d U
H5BA H 1.0173 0.8974 0.6252 0.039 Uiso 1 1 calc R
C6B C 0.9990(9) 0.9826(5) 0.6522(3) 0.015(2) Uani 1 1 d U
H6BA H 1.0633 0.9720 0.6737 0.018 Uiso 1 1 calc R
C7B C 0.9209(11) 1.0459(5) 0.6548(3) 0.029(3) Uani 1 1 d U
H7BA H 0.9275 1.0593 0.6822 0.035 Uiso 1 1 calc R
H7BB H 0.9600 1.0805 0.6406 0.035 Uiso 1 1 calc R
C8B C 0.7782(11) 1.0379(5) 0.6380(3) 0.027(2) Uani 1 1 d U
H8BA H 0.7266 1.0705 0.6500 0.033 Uiso 1 1 calc R
H8BB H 0.7684 1.0473 0.6100 0.033 Uiso 1 1 calc R
C9B C 0.6923(11) 0.8164(6) 0.7048(3) 0.027(3) Uani 1 1 d U
C10B C 0.6091(11) 0.7771(6) 0.7261(3) 0.028(3) Uani 1 1 d U
H10D H 0.6601 0.7407 0.7383 0.042 Uiso 1 1 calc R
H10E H 0.5343 0.7606 0.7081 0.042 Uiso 1 1 calc R
H10F H 0.5771 0.8035 0.7460 0.042 Uiso 1 1 calc R
C11B C 1.1290(11) 0.8325(6) 0.7095(4) 0.027(3) Uani 1 1 d U
C12B C 1.2376(11) 0.8034(6) 0.7320(3) 0.029(3) Uani 1 1 d U
H12D H 1.2258 0.7564 0.7318 0.044 Uiso 1 1 calc R
H12E H 1.2451 0.8192 0.7587 0.044 Uiso 1 1 calc R
H12F H 1.3176 0.8142 0.7213 0.044 Uiso 1 1 calc R
Rh1C Rh 0.68346(8) 0.90286(4) 0.46188(3) 0.0221(2) Uani 1 1 d .
N1C N 0.5700(8) 0.8467(4) 0.4898(3) 0.0208(19) Uani 1 1 d U
N2C N 0.8495(9) 0.8563(5) 0.4914(3) 0.027(2) Uani 1 1 d U
C1C C 0.5287(9) 0.9715(5) 0.4433(3) 0.020(2) Uani 1 1 d U
H1CA H 0.4960 0.9643 0.4670 0.024 Uiso 1 1 calc R
C2C C 0.5236(11) 0.9215(6) 0.4172(3) 0.027(3) Uani 1 1 d U
H2CA H 0.4809 0.8826 0.4227 0.032 Uiso 1 1 calc R
C3C C 0.5850(11) 0.9256(6) 0.3787(4) 0.033(3) Uani 1 1 d U
H3CA H 0.5916 0.8815 0.3682 0.040 Uiso 1 1 calc R
H3CB H 0.5253 0.9508 0.3594 0.040 Uiso 1 1 calc R
C4C C 0.7135(12) 0.9553(7) 0.3835(4) 0.039(3) Uani 1 1 d U
H4CA H 0.7023 1.0026 0.3807 0.047 Uiso 1 1 calc R
H4CB H 0.7602 0.9402 0.3623 0.047 Uiso 1 1 calc R
C5C C 0.7955(11) 0.9421(5) 0.4202(3) 0.025(2) Uani 1 1 d U
H5CA H 0.8447 0.9031 0.4224 0.030 Uiso 1 1 calc R
C6C C 0.8071(13) 0.9830(6) 0.4528(4) 0.037(3) Uani 1 1 d U
H6CA H 0.8681 0.9717 0.4749 0.044 Uiso 1 1 calc R
C7C C 0.7259(12) 1.0451(6) 0.4545(4) 0.039(3) Uani 1 1 d U
H7CA H 0.7275 1.0574 0.4819 0.047 Uiso 1 1 calc R
H7CB H 0.7685 1.0803 0.4417 0.047 Uiso 1 1 calc R
C8C C 0.5862(10) 1.0400(5) 0.4358(3) 0.026(2) Uani 1 1 d U
H8CA H 0.5808 1.0471 0.4076 0.032 Uiso 1 1 calc R
H8CB H 0.5334 1.0738 0.4463 0.032 Uiso 1 1 calc R
C9C C 0.5030(10) 0.8152(5) 0.5057(3) 0.023(2) Uani 1 1 d U
C10C C 0.4140(10) 0.7740(5) 0.5250(3) 0.022(2) Uani 1 1 d U
H1OG H 0.4034 0.7929 0.5501 0.032 Uiso 1 1 calc R
H10H H 0.4516 0.7306 0.5289 0.032 Uiso 1 1 calc R
H10I H 0.3283 0.7713 0.5087 0.032 Uiso 1 1 calc R
C11C C 0.9284(11) 0.8317(5) 0.5086(3) 0.023(2) Uani 1 1 d U
C12C C 1.0457(11) 0.7994(6) 0.5321(4) 0.032(3) Uani 1 1 d U
H12G H 1.0334 0.7978 0.5593 0.047 Uiso 1 1 calc R
H12H H 1.1252 0.8242 0.5296 0.047 Uiso 1 1 calc R
H12I H 1.0547 0.7554 0.5225 0.047 Uiso 1 1 calc R
Rh1D Rh 0.48153(8) 0.90277(4) 0.26179(3) 0.0225(2) Uani 1 1 d .
N1D N 0.3653(9) 0.8474(5) 0.2902(3) 0.028(2) Uani 1 1 d U
N2D N 0.6391(8) 0.8557(4) 0.2905(3) 0.024(2) Uani 1 1 d U
C1D C 0.3290(11) 0.9706(6) 0.2435(4) 0.027(3) Uani 1 1 d U
H1DA H 0.3006 0.9619 0.2676 0.032 Uiso 1 1 calc R
C2D C 0.3198(9) 0.9207(5) 0.2167(3) 0.018(2) Uani 1 1 d U
H2DA H 0.2788 0.8817 0.2227 0.022 Uiso 1 1 calc R
C3D C 0.3709(10) 0.9249(5) 0.1785(3) 0.026(2) Uani 1 1 d U
H3DA H 0.3085 0.9507 0.1604 0.031 Uiso 1 1 calc R
H3DB H 0.3738 0.8809 0.1677 0.031 Uiso 1 1 calc R
C4D C 0.5128(11) 0.9565(5) 0.1813(3) 0.026(2) Uani 1 1 d U
H4DA H 0.5560 0.9401 0.1597 0.031 Uiso 1 1 calc R
H4DB H 0.5034 1.0039 0.1782 0.031 Uiso 1 1 calc R
C5D C 0.5996(9) 0.9420(5) 0.2193(3) 0.019(2) Uani 1 1 d U
H5DA H 0.6517 0.9040 0.2212 0.023 Uiso 1 1 calc R
C6D C 0.6059(11) 0.9837(5) 0.2526(3) 0.026(2) Uani 1 1 d U
H6DA H 0.6648 0.9720 0.2750 0.031 Uiso 1 1 calc R
C7D C 0.5242(11) 1.0460(6) 0.2545(4) 0.032(3) Uani 1 1 d U
H7DA H 0.5299 1.0598 0.2818 0.038 Uiso 1 1 calc R
H7DB H 0.5622 1.0808 0.2402 0.038 Uiso 1 1 calc R
C8D C 0.3802(11) 1.0372(6) 0.2375(4) 0.029(3) Uani 1 1 d U
H8DA H 0.3269 1.0690 0.2496 0.034 Uiso 1 1 calc R
H8DB H 0.3693 1.0464 0.2095 0.034 Uiso 1 1 calc R
C9D C 0.2959(10) 0.8122(5) 0.3058(3) 0.021(2) Uani 1 1 d U
C10D C 0.2119(12) 0.7736(6) 0.3259(4) 0.034(3) Uani 1 1 d U
H10J H 0.2350 0.7279 0.3239 0.051 Uiso 1 1 calc R
H10K H 0.1203 0.7801 0.3142 0.051 Uiso 1 1 calc R
H10L H 0.2229 0.7863 0.3532 0.051 Uiso 1 1 calc R
C11D C 0.7289(11) 0.8310(6) 0.3092(3) 0.026(2) Uani 1 1 d U
C12D C 0.8422(11) 0.8022(6) 0.3324(3) 0.031(3) Uani 1 1 d U
H12J H 0.8409 0.7554 0.3284 0.047 Uiso 1 1 calc R
H12K H 0.8399 0.8115 0.3598 0.047 Uiso 1 1 calc R
H12L H 0.9224 0.8203 0.3248 0.047 Uiso 1 1 calc R
Rh1E Rh 0.28157(8) 0.90327(4) 0.06185(2) 0.01973(19) Uani 1 1 d .
N1E N 0.1587(8) 0.8453(4) 0.0889(3) 0.0201(19) Uani 1 1 d U
N2E N 0.4386(8) 0.8559(4) 0.0917(3) 0.0211(19) Uani 1 1 d U
C1E C 0.1309(10) 0.9698(5) 0.0445(3) 0.023(2) Uani 1 1 d U
H1EA H 0.1014 0.9605 0.0684 0.028 Uiso 1 1 calc R
C2E C 0.1266(10) 0.9203(5) 0.0166(3) 0.023(2) Uani 1 1 d U
H2EA H 0.0855 0.8810 0.0223 0.028 Uiso 1 1 calc R
C3E C 0.1808(11) 0.9231(6) -0.0215(3) 0.029(3) Uani 1 1 d U
H3EA H 0.1915 0.8784 -0.0308 0.035 Uiso 1 1 calc R
H3EB H 0.1164 0.9452 -0.0410 0.035 Uiso 1 1 calc R
C4E C 0.3111(11) 0.9577(5) -0.0187(3) 0.024(2) Uani 1 1 d U
H4EA H 0.2951 1.0047 -0.0218 0.029 Uiso 1 1 calc R
H4EB H 0.3570 0.9433 -0.0402 0.029 Uiso 1 1 calc R
C5E C 0.4041(10) 0.9447(5) 0.0218(3) 0.024(2) Uani 1 1 d U
H5EA H 0.4620 0.9088 0.0236 0.028 Uiso 1 1 calc R
C6E C 0.4036(11) 0.9828(6) 0.0534(4) 0.031(3) Uani 1 1 d U
H6EA H 0.4556 0.9686 0.0766 0.038 Uiso 1 1 calc R
C7E C 0.3308(10) 1.0442(5) 0.0557(3) 0.025(2) Uani 1 1 d U
H7EA H 0.3724 1.0784 0.0419 0.030 Uiso 1 1 calc R
H7EB H 0.3371 1.0572 0.0832 0.030 Uiso 1 1 calc R
C8E C 0.1814(11) 1.0387(5) 0.0378(3) 0.027(2) Uani 1 1 d U
H8EA H 0.1295 1.0708 0.0501 0.033 Uiso 1 1 calc R
H8EB H 0.1709 1.0480 0.0098 0.033 Uiso 1 1 calc R
C9E C 0.0944(10) 0.8141(5) 0.1061(3) 0.018(2) Uani 1 1 d U
C10E C 0.0130(11) 0.7729(6) 0.1258(3) 0.030(3) Uani 1 1 d U
H10M H -0.0064 0.7946 0.1493 0.045 Uiso 1 1 calc R
H10N H 0.0592 0.7323 0.1329 0.045 Uiso 1 1 calc R
H10O H -0.0692 0.7638 0.1088 0.045 Uiso 1 1 calc R
C11E C 0.5294(10) 0.8318(5) 0.1084(3) 0.019(2) Uani 1 1 d U
C12E C 0.6414(11) 0.8013(6) 0.1312(4) 0.033(3) Uani 1 1 d U
H12M H 0.6227 0.7554 0.1345 0.050 Uiso 1 1 calc R
H12N H 0.6591 0.8221 0.1566 0.050 Uiso 1 1 calc R
H12O H 0.7183 0.8057 0.1179 0.050 Uiso 1 1 calc R
B1A B 1.5678(16) 0.8171(8) 0.8343(5) 0.041(4) Uani 1 1 d U
F1A F 1.5565(7) 0.7632(3) 0.8556(2) 0.0421(18) Uani 1 1 d U
F2A F 1.4435(7) 0.8256(4) 0.8077(2) 0.0438(19) Uani 1 1 d U
F3A F 1.5663(9) 0.8733(4) 0.8592(3) 0.062(2) Uani 1 1 d U
F4A F 1.6597(8) 0.8218(4) 0.8157(3) 0.059(2) Uani 1 1 d U
B1B B 1.3558(10) 0.8209(5) 0.6340(3) 0.010(2) Uani 1 1 d U
F1B F 1.3501(7) 0.7630(3) 0.6554(2) 0.0384(17) Uani 1 1 d U
F2B F 1.2391(8) 0.8279(4) 0.6090(3) 0.055(2) Uani 1 1 d U
F3B F 1.3529(8) 0.8722(4) 0.6606(3) 0.055(2) Uani 1 1 d U
F4B F 1.4592(7) 0.8207(4) 0.6146(2) 0.0456(19) Uani 1 1 d U
B1C B 1.1528(12) 0.8202(6) 0.4330(4) 0.022(3) Uani 1 1 d U
F1C F 1.1476(8) 0.7619(4) 0.4554(2) 0.0406(18) Uani 1 1 d U
F2C F 1.0443(7) 0.8227(4) 0.4064(2) 0.0407(18) Uani 1 1 d U
F3C F 1.1573(7) 0.8741(4) 0.4613(2) 0.0410(18) Uani 1 1 d U
F4C F 1.2602(7) 0.8231(4) 0.4182(2) 0.046(2) Uani 1 1 d U
B1D B 0.9572(15) 0.8179(7) 0.2361(4) 0.035(3) Uani 1 1 d U
F1D F 0.9559(7) 0.7630(4) 0.2548(2) 0.0441(19) Uani 1 1 d U
F2D F 0.8394(7) 0.8249(4) 0.2075(2) 0.049(2) Uani 1 1 d U
F3D F 0.9457(7) 0.8730(4) 0.2590(2) 0.0370(16) Uani 1 1 d U
F4D F 1.0630(7) 0.8209(4) 0.2149(2) 0.0433(19) Uani 1 1 d U
B1E B 0.7406(11) 0.8257(5) 0.0370(3) 0.018(2) Uani 1 1 d U
F1E F 0.7456(7) 0.7638(3) 0.05536(19) 0.0329(16) Uani 1 1 d U
F2E F 0.6426(6) 0.8263(3) 0.0087(2) 0.0363(17) Uani 1 1 d U
F3E F 0.7885(7) 0.8690(4) 0.0596(2) 0.0449(19) Uani 1 1 d U
F4E F 0.8675(6) 0.8189(3) 0.0159(2) 0.0345(16) Uani 1 1 d U

loop_
_atom_site_aniso_label
_atom_site_aniso_U_11
_atom_site_aniso_U_22
_atom_site_aniso_U_33
_atom_site_aniso_U_23
_atom_site_aniso_U_13
_atom_site_aniso_U_12
Rh1A 0.0200(4) 0.0211(4) 0.0240(5) -0.0001(3) 0.0013(4) -0.0038(3)
N1A 0.024(3) 0.026(3) 0.026(3) 0.001(2) 0.005(2) -0.001(2)
N2A 0.017(3) 0.024(3) 0.024(3) -0.001(2) 0.004(2) 0.000(2)
C1A 0.032(4) 0.033(4) 0.034(4) 0.001(3) 0.006(3) 0.003(3)
C2A 0.022(3) 0.022(3) 0.024(3) 0.003(2) 0.002(3) -0.003(2)
C3A 0.026(3) 0.027(3) 0.025(3) 0.000(3) 0.000(3) -0.002(3)
C4A 0.026(3) 0.022(3) 0.022(3) 0.003(2) 0.002(3) -0.003(2)
C5A 0.025(3) 0.020(3) 0.027(3) 0.000(2) 0.006(3) -0.002(2)
C6A 0.033(4) 0.032(4) 0.033(4) 0.005(3) 0.002(3) -0.004(3)
C7A 0.033(4) 0.028(4) 0.033(4) -0.001(3) 0.003(3) -0.002(3)
C8A 0.041(4) 0.035(4) 0.039(4) 0.001(3) 0.005(3) -0.002(3)
C9A 0.035(4) 0.032(4) 0.030(4) 0.000(3) 0.002(3) 0.003(3)
C10A 0.048(4) 0.047(4) 0.045(4) 0.003(3) 0.007(3) -0.001(3)
C11A 0.022(3) 0.022(3) 0.019(3) -0.003(2) 0.003(3) -0.003(2)
C12A 0.031(4) 0.032(4) 0.031(4) 0.003(3) 0.001(3) -0.002(3)
Rh1B 0.0252(5) 0.0185(5) 0.0229(5) 0.0008(3) 0.0021(4) 0.0071(3)
N1B 0.029(3) 0.027(3) 0.029(3) 0.000(2) 0.000(2) 0.004(2)
N2B 0.035(3) 0.032(3) 0.029(3) -0.003(2) 0.000(3) 0.005(3)
C1B 0.017(3) 0.021(3) 0.023(3) 0.001(2) 0.001(2) 0.007(2)
C2B 0.025(3) 0.027(3) 0.031(4) 0.001(3) 0.001(3) 0.001(3)
C3B 0.030(4) 0.031(4) 0.030(4) 0.001(3) 0.001(3) 0.000(3)
C4B 0.035(4) 0.032(4) 0.030(4) -0.002(3) 0.004(3) 0.004(3)
C5B 0.031(4) 0.032(4) 0.034(4) 0.004(3) 0.005(3) 0.003(3)
C6B 0.008(3) 0.018(3) 0.019(3) 0.003(2) 0.000(2) -0.001(2)
C7B 0.034(4) 0.021(3) 0.030(4) -0.003(2) 0.002(3) 0.002(3)
C8B 0.028(3) 0.022(3) 0.031(3) 0.000(3) 0.005(3) 0.005(2)
C9B 0.030(3) 0.025(3) 0.023(3) -0.002(3) -0.002(3) 0.004(3)
C10B 0.030(4) 0.030(3) 0.026(4) 0.004(3) 0.009(3) 0.001(3)
C11B 0.030(3) 0.027(3) 0.026(3) -0.001(3) 0.005(3) -0.001(3)
C12B 0.029(3) 0.031(3) 0.028(4) 0.000(3) 0.003(3) 0.003(3)
Rh1C 0.0260(5) 0.0170(5) 0.0231(5) -0.0002(3) 0.0025(4) 0.0083(3)
N1C 0.021(3) 0.019(3) 0.023(3) 0.001(2) 0.001(2) 0.004(2)
N2C 0.024(3) 0.028(3) 0.027(3) 0.000(2) 0.002(2) 0.003(2)
C1C 0.015(3) 0.020(3) 0.024(3) 0.000(2) 0.001(2) 0.009(2)
C2C 0.026(3) 0.024(3) 0.029(3) 0.004(3) -0.001(3) 0.003(3)
C3C 0.033(4) 0.035(4) 0.032(4) 0.000(3) 0.005(3) 0.005(3)
C4C 0.040(4) 0.039(4) 0.038(4) 0.002(3) 0.006(3) 0.001(3)
C5C 0.024(3) 0.028(3) 0.025(3) 0.004(3) 0.008(3) -0.004(2)
C6C 0.034(4) 0.038(4) 0.038(4) 0.003(3) 0.003(3) -0.005(3)
C7C 0.042(4) 0.034(4) 0.040(4) -0.002(3) 0.003(3) 0.001(3)
C8C 0.027(3) 0.024(3) 0.030(3) -0.004(3) 0.008(3) 0.005(2)
C9C 0.023(3) 0.023(3) 0.023(3) -0.001(2) 0.001(3) 0.008(2)
C10C 0.022(3) 0.022(3) 0.022(3) 0.005(2) 0.007(3) 0.004(2)
C11C 0.024(3) 0.023(3) 0.023(3) -0.002(2) 0.004(3) -0.004(2)
C12C 0.030(4) 0.034(4) 0.030(4) 0.004(3) 0.002(3) 0.000(3)
Rh1D 0.0224(4) 0.0205(4) 0.0241(5) -0.0004(3) 0.0018(4) -0.0022(3)
N1D 0.028(3) 0.027(3) 0.028(3) 0.001(2) 0.003(2) 0.002(2)
N2D 0.025(3) 0.024(3) 0.023(3) 0.001(2) 0.002(2) 0.003(2)
C1D 0.024(3) 0.028(3) 0.029(4) 0.002(3) 0.003(3) 0.001(3)
C2D 0.013(3) 0.017(3) 0.022(3) 0.005(2) -0.005(2) 0.000(2)
C3D 0.026(3) 0.026(3) 0.026(3) 0.000(3) 0.001(3) -0.001(3)
C4D 0.030(3) 0.025(3) 0.023(3) 0.001(2) 0.002(3) -0.002(2)
C5D 0.013(3) 0.025(3) 0.021(3) 0.006(2) 0.006(2) -0.007(2)
C6D 0.026(3) 0.023(3) 0.029(3) 0.004(2) 0.001(3) -0.004(2)
C7D 0.033(4) 0.028(4) 0.034(4) -0.001(3) 0.002(3) -0.006(3)
C8D 0.029(3) 0.026(3) 0.031(4) -0.003(3) 0.006(3) 0.003(3)
C9D 0.021(3) 0.019(3) 0.022(3) -0.002(2) 0.002(3) 0.003(2)
C10D 0.035(4) 0.034(4) 0.033(4) 0.004(3) 0.008(3) -0.002(3)
C11D 0.027(3) 0.027(3) 0.023(3) -0.003(3) 0.004(3) -0.002(3)
C12D 0.030(4) 0.033(4) 0.031(4) 0.002(3) 0.006(3) 0.002(3)
Rh1E 0.0175(4) 0.0187(4) 0.0222(5) -0.0001(3) 0.0001(3) -0.0092(3)
N1E 0.018(3) 0.020(3) 0.022(3) -0.001(2) 0.001(2) -0.007(2)
N2E 0.021(3) 0.021(3) 0.021(3) 0.001(2) 0.003(2) -0.004(2)
C1E 0.021(3) 0.021(3) 0.027(3) 0.004(2) 0.002(3) -0.002(2)
C2E 0.021(3) 0.022(3) 0.025(3) 0.002(3) -0.001(3) -0.006(2)
C3E 0.029(3) 0.029(3) 0.029(4) 0.001(3) 0.003(3) -0.004(3)
C4E 0.028(3) 0.023(3) 0.021(3) 0.003(2) 0.003(3) -0.004(2)
C5E 0.021(3) 0.026(3) 0.026(3) 0.004(2) 0.010(3) -0.004(2)
C6E 0.030(4) 0.027(3) 0.036(4) 0.002(3) 0.001(3) -0.010(3)
C7E 0.025(3) 0.023(3) 0.028(3) -0.001(2) 0.004(3) -0.004(2)
C8E 0.030(3) 0.021(3) 0.030(3) 0.000(3) 0.002(3) -0.002(2)
C9E 0.019(3) 0.017(3) 0.017(3) 0.000(2) 0.001(2) 0.000(2)
C10E 0.030(4) 0.031(4) 0.030(4) 0.004(3) 0.006(3) -0.004(3)
C11E 0.018(3) 0.021(3) 0.020(3) -0.003(2) 0.004(2) -0.003(2)
C12E 0.032(4) 0.033(4) 0.033(4) 0.003(3) 0.002(3) -0.002(3)
B1A 0.041(4) 0.044(4) 0.040(4) 0.001(3) 0.009(3) -0.002(3)
F1A 0.054(3) 0.036(3) 0.034(3) 0.006(2) -0.002(2) -0.003(2)
F2A 0.034(3) 0.049(3) 0.045(3) 0.013(2) -0.006(2) -0.005(2)
F3A 0.074(3) 0.050(3) 0.060(3) -0.009(3) 0.006(3) -0.009(3)
F4A 0.055(3) 0.055(3) 0.066(3) 0.000(3) 0.011(3) 0.005(2)
B1B 0.008(3) 0.014(3) 0.009(3) -0.001(2) 0.002(2) 0.005(2)
F1B 0.047(3) 0.035(3) 0.032(3) 0.010(2) 0.001(2) 0.003(2)
F2B 0.050(3) 0.056(3) 0.057(3) 0.009(2) 0.000(2) 0.005(2)
F3B 0.068(3) 0.046(3) 0.050(3) -0.013(2) 0.008(3) 0.002(2)
F4B 0.046(3) 0.042(3) 0.051(3) -0.001(2) 0.016(2) 0.001(2)
B1C 0.023(4) 0.021(3) 0.021(4) 0.001(3) 0.003(3) 0.005(3)
F1C 0.051(3) 0.036(3) 0.034(3) 0.004(2) 0.002(2) -0.002(2)
F2C 0.032(3) 0.043(3) 0.044(3) 0.008(2) -0.004(2) 0.001(2)
F3C 0.047(3) 0.044(3) 0.036(3) -0.012(2) 0.016(2) -0.010(2)
F4C 0.035(3) 0.048(3) 0.054(3) 0.005(2) 0.007(2) -0.004(2)
B1D 0.035(4) 0.035(4) 0.036(4) 0.001(3) 0.005(3) -0.002(3)
F1D 0.052(3) 0.038(3) 0.040(3) 0.006(2) 0.000(2) -0.002(2)
F2D 0.044(3) 0.051(3) 0.050(3) 0.011(2) -0.004(2) -0.006(2)
F3D 0.047(3) 0.035(3) 0.030(3) -0.009(2) 0.011(2) -0.005(2)
F4D 0.036(3) 0.047(3) 0.049(3) 0.002(2) 0.016(2) -0.003(2)
B1E 0.021(3) 0.020(3) 0.014(3) 0.000(2) 0.003(3) -0.001(2)
F1E 0.040(3) 0.028(2) 0.029(3) 0.010(2) 0.002(2) -0.005(2)
F2E 0.027(3) 0.040(3) 0.039(3) 0.010(2) -0.006(2) -0.006(2)
F3E 0.055(3) 0.041(3) 0.040(3) -0.012(2) 0.010(2) -0.008(2)
F4E 0.022(2) 0.042(3) 0.044(3) 0.002(2) 0.018(2) -0.005(2)

loop_
_atom_type_symbol
_atom_type_description
_atom_type_scat_dispersion_real
_atom_type_scat_dispersion_imag
_atom_type_scat_source
C C 0.0181 0.0091 'International Tables Vol C Tables 4.2.6.8 and 6.1.1.4'
H H 0.0000 0.0000 'International Tables Vol C Tables 4.2.6.8 and 6.1.1.4'
B B 0.0090 0.0039 'International Tables Vol C Tables 4.2.6.8 and 6.1.1.4'
N N 0.0311 0.0180 'International Tables Vol C Tables 4.2.6.8 and 6.1.1.4'
F F 0.0727 0.0534 'International Tables Vol C Tables 4.2.6.8 and 6.1.1.4'
Rh Rh 0.0927 3.6045 'International Tables Vol C Tables 4.2.6.8 and 6.1.1.4'

loop_
_geom_angle_atom_site_label_1
_geom_angle_atom_site_label_2
_geom_angle_atom_site_label_3
_geom_angle
N2A Rh1A C2A 159.5(4)
N2A Rh1A C1A 163.2(4)
C2A Rh1A C1A 37.2(5)
N2A Rh1A N1A 89.8(3)
C2A Rh1A N1A 90.4(4)
C1A Rh1A N1A 93.5(4)
N2A Rh1A C5A 93.2(4)
C2A Rh1A C5A 81.2(4)
C1A Rh1A C5A 88.2(5)
N1A Rh1A C5A 163.6(4)
N2A Rh1A C6A 90.4(4)
C2A Rh1A C6A 97.4(5)
C1A Rh1A C6A 80.2(5)
N1A Rh1A C6A 157.0(4)
C5A Rh1A C6A 39.2(4)
C9A N1A Rh1A 178.5(11)
C11A N2A Rh1A 177.7(9)
C2A C1A C8A 130.2(12)
C2A C1A Rh1A 70.8(7)
C8A C1A Rh1A 117.2(9)
C2A C1A H1AA 114.9
C8A C1A H1AA 114.9
Rh1A C1A H1AA 81.2
C1A C2A C3A 127.6(11)
C1A C2A Rh1A 72.0(7)
C3A C2A Rh1A 110.9(7)
C1A C2A H2AA 116.2
C3A C2A H2AA 116.2
Rh1A C2A H2AA 86.9
C2A C3A C4A 108.7(9)
C2A C3A H3AA 110.0
C4A C3A H3AA 110.0
C2A C3A H3AB 110.0
C4A C3A H3AB 110.0
H3AA C3A H3AB 108.3
C5A C4A C3A 112.7(9)
C5A C4A H4AA 109.0
C3A C4A H4AA 109.0
C5A C4A H4AB 109.0
C3A C4A H4AB 109.0
H4AA C4A H4AB 107.8
C6A C5A C4A 122.7(10)
C6A C5A Rh1A 70.5(7)
C4A C5A Rh1A 112.4(7)
C6A C5A H5AA 118.6
C4A C5A H5AA 118.6
Rh1A C5A H5AA 87.1
C5A C6A C7A 125.5(12)
C5A C6A Rh1A 70.3(7)
C7A C6A Rh1A 111.9(8)
C5A C6A H6AA 117.3
C7A C6A H6AA 117.3
Rh1A C6A H6AA 87.7
C6A C7A C8A 114.4(10)
C6A C7A H7AA 108.7
C8A C7A H7AA 108.7
C6A C7A H7AB 108.7
C8A C7A H7AB 108.7
H7AA C7A H7AB 107.6
C1A C8A C7A 109.0(10)
C1A C8A H8AA 109.9
C7A C8A H8AA 109.9
C1A C8A H8AB 109.9
C7A C8A H8AB 109.9
H8AA C8A H8AB 108.3
N1A C9A C10A 177.6(15)
C9A C10A H10A 109.5
C9A C10A H10B 109.5
H10A C10A H10B 109.5
C9A C10A H10C 109.5
H10A C10A H10C 109.5
H10B C10A H10C 109.5
N2A C11A C12A 176.6(12)
C11A C12A H12A 109.5
C11A C12A H12B 109.5
H12A C12A H12B 109.5
C11A C12A H12C 109.5
H12A C12A H12C 109.5
H12B C12A H12C 109.5
C5B Rh1B N2B 92.7(4)
C5B Rh1B N1B 161.8(4)
N2B Rh1B N1B 91.3(4)
C5B Rh1B C6B 39.1(4)
N2B Rh1B C6B 89.1(4)
N1B Rh1B C6B 158.9(4)
C5B Rh1B C2B 79.4(5)
N2B Rh1B C2B 157.7(4)
N1B Rh1B C2B 90.3(4)
C6B Rh1B C2B 97.2(4)
C5B Rh1B C1B 89.7(4)
N2B Rh1B C1B 163.7(4)
N1B Rh1B C1B 91.4(4)
C6B Rh1B C1B 82.7(4)
C2B Rh1B C1B 38.3(4)
C9B N1B Rh1B 176.7(10)
C11B N2B Rh1B 175.3(10)
C2B C1B C8B 121.4(10)
C2B C1B Rh1B 69.1(6)
C8B C1B Rh1B 109.1(7)
C2B C1B H1BA 119.3
C8B C1B H1BA 119.3
Rh1B C1B H1BA 91.8
C1B C2B C3B 129.4(11)
C1B C2B Rh1B 72.6(6)
C3B C2B Rh1B 109.4(8)
C1B C2B H2BA 115.3
C3B C2B H2BA 115.3
Rh1B C2B H2BA 87.7
C2B C3B C4B 113.5(10)
C2B C3B H3BA 108.9
C4B C3B H3BA 108.9
C2B C3B H3BB 108.9
C4B C3B H3BB 108.9
H3BA C3B H3BB 107.7
C5B C4B C3B 104.5(10)
C5B C4B H4BA 110.8
C3B C4B H4BA 110.8
C5B C4B H4BB 110.8
C3B C4B H4BB 110.8
H4BA C4B H4BB 108.9
C6B C5B C4B 123.1(11)
C6B C5B Rh1B 73.1(7)
C4B C5B Rh1B 120.4(8)
C6B C5B H5BA 118.4
C4B C5B H5BA 118.4
Rh1B C5B H5BA 76.9
C5B C6B C7B 125.5(10)
C5B C6B Rh1B 67.8(6)
C7B C6B Rh1B 109.4(7)
C5B C6B H6BA 117.2
C7B C6B H6BA 117.2
Rh1B C6B H6BA 92.8
C8B C7B C6B 111.6(9)
C8B C7B H7BA 109.3
C6B C7B H7BA 109.3
C8B C7B H7BB 109.3
C6B C7B H7BB 109.3
H7BA C7B H7BB 108.0
C1B C8B C7B 115.9(9)
C1B C8B H8BA 108.3
C7B C8B H8BA 108.3
C1B C8B H8BB 108.3
C7B C8B H8BB 108.3
H8BA C8B H8BB 107.4
N1B C9B C10B 179.2(14)
C9B C10B H10D 109.5
C9B C10B H10E 109.5
H10D C10B H10E 109.5
C9B C10B H10F 109.5
H10D C10B H10F 109.5
H10E C10B H10F 109.5
N2B C11B C12B 178.0(14)
C11B C12B H12D 109.5
C11B C12B H12E 109.5
H12D C12B H12E 109.5
C11B C12B H12F 109.5
H12D C12B H12F 109.5
H12E C12B H12F 109.5
N1C Rh1C N2C 89.2(3)
N1C Rh1C C2C 91.0(4)
N2C Rh1C C2C 158.4(4)
N1C Rh1C C6C 157.6(4)
N2C Rh1C C6C 88.2(4)
C2C Rh1C C6C 99.4(5)
N1C Rh1C C5C 164.0(4)
N2C Rh1C C5C 91.5(4)
C2C Rh1C C5C 82.5(4)
C6C Rh1C C5C 38.4(4)
N1C Rh1C C1C 94.0(4)
N2C Rh1C C1C 164.0(4)
C2C Rh1C C1C 37.4(4)
C6C Rh1C C1C 82.8(5)
C5C Rh1C C1C 89.7(4)
C9C N1C Rh1C 178.7(9)
C11C N2C Rh1C 174.4(10)
C2C C1C C8C 123.1(10)
C2C C1C Rh1C 70.1(6)
C8C C1C Rh1C 111.3(6)
C2C C1C H1CA 118.5
C8C C1C H1CA 118.5
Rh1C C1C H1CA 88.6
C1C C2C C3C 123.1(11)
C1C C2C Rh1C 72.5(6)
C3C C2C Rh1C 105.8(7)
C1C C2C H2CA 118.5
C3C C2C H2CA 118.5
Rh1C C2C H2CA 91.7
C4C C3C C2C 113.6(11)
C4C C3C H3CA 108.8
C2C C3C H3CA 108.8
C4C C3C H3CB 108.8
C2C C3C H3CB 108.8
H3CA C3C H3CB 107.7
C3C C4C C5C 115.2(11)
C3C C4C H4CA 108.5
C5C C4C H4CA 108.5
C3C C4C H4CB 108.5
C5C C4C H4CB 108.5
H4CA C4C H4CB 107.5
C6C C5C C4C 124.6(12)
C6C C5C Rh1C 70.7(7)
C4C C5C Rh1C 111.7(8)
C6C C5C H5CA 117.7
C4C C5C H5CA 117.7
Rh1C C5C H5CA 87.6
C5C C6C C7C 123.4(12)
C5C C6C Rh1C 70.9(7)
C7C C6C Rh1C 107.6(9)
C5C C6C H6CA 118.3
C7C C6C H6CA 118.3
Rh1C C6C H6CA 91.5
C8C C7C C6C 114.7(11)
C8C C7C H7CA 108.6
C6C C7C H7CA 108.6
C8C C7C H7CB 108.6
C6C C7C H7CB 108.6
H7CA C7C H7CB 107.6
C7C C8C C1C 110.7(10)
C7C C8C H8CA 109.5
C1C C8C H8CA 109.5
C7C C8C H8CB 109.5
C1C C8C H8CB 109.5
H8CA C8C H8CB 108.1
N1C C9C C10C 178.0(12)
C9C C10C H1OG 109.5
C9C C10C H10H 109.5
H1OG C10C H10H 109.5
C9C C10C H10I 109.5
H1OG C10C H10I 109.5
H10H C10C H10I 109.5
N2C C11C C12C 176.6(13)
C11C C12C H12G 109.5
C11C C12C H12H 109.5
H12G C12C H12H 109.5
C11C C12C H12I 109.5
H12G C12C H12I 109.5
H12H C12C H12I 109.5
N1D Rh1D N2D 88.5(4)
N1D Rh1D C1D 93.3(4)
N2D Rh1D C1D 164.8(4)
N1D Rh1D C2D 90.4(4)
N2D Rh1D C2D 157.4(4)
C1D Rh1D C2D 37.8(4)
N1D Rh1D C6D 156.9(4)
N2D Rh1D C6D 89.8(4)
C1D Rh1D C6D 82.6(4)
C2D Rh1D C6D 99.7(4)
N1D Rh1D C5D 164.6(4)
N2D Rh1D C5D 91.7(4)
C1D Rh1D C5D 90.6(4)
C2D Rh1D C5D 83.5(4)
C6D Rh1D C5D 38.5(4)
C9D N1D Rh1D 176.9(9)
C11D N2D Rh1D 175.5(10)
C2D C1D C8D 125.5(11)
C2D C1D Rh1D 71.8(6)
C8D C1D Rh1D 112.8(7)
C2D C1D H1DA 117.2
C8D C1D H1DA 117.2
Rh1D C1D H1DA 85.3
C1D C2D C3D 123.7(10)
C1D C2D Rh1D 70.4(6)
C3D C2D Rh1D 108.9(7)
C1D C2D H2DA 118.1
C3D C2D H2DA 118.1
Rh1D C2D H2DA 90.6
C2D C3D C4D 114.1(9)
C2D C3D H3DA 108.7
C4D C3D H3DA 108.7
C2D C3D H3DB 108.7
C4D C3D H3DB 108.7
H3DA C3D H3DB 107.6
C5D C4D C3D 112.8(9)
C5D C4D H4DA 109.0
C3D C4D H4DA 109.0
C5D C4D H4DB 109.0
C3D C4D H4DB 109.0
H4DA C4D H4DB 107.8
C6D C5D C4D 122.6(10)
C6D C5D Rh1D 69.0(6)
C4D C5D Rh1D 110.5(7)
C6D C5D H5DA 118.7
C4D C5D H5DA 118.7
Rh1D C5D H5DA 90.5
C5D C6D C7D 125.0(10)
C5D C6D Rh1D 72.5(6)
C7D C6D Rh1D 107.5(7)
C5D C6D H6DA 117.5
C7D C6D H6DA 117.5
Rh1D C6D H6DA 90.0
C8D C7D C6D 112.8(10)
C8D C7D H7DA 109.0
C6D C7D H7DA 109.0
C8D C7D H7DB 109.0
C6D C7D H7DB 109.0
H7DA C7D H7DB 107.8
C1D C8D C7D 113.5(10)
C1D C8D H8DA 108.9
C7D C8D H8DA 108.9
C1D C8D H8DB 108.9
C7D C8D H8DB 108.9
H8DA C8D H8DB 107.7
N1D C9D C10D 176.5(12)
C9D C10D H10J 109.5
C9D C10D H10K 109.5
H10J C10D H10K 109.5
C9D C10D H10L 109.5
H10J C10D H10L 109.5
H10K C10D H10L 109.5
N2D C11D C12D 178.2(13)
C11D C12D H12J 109.5
C11D C12D H12K 109.5
H12J C12D H12K 109.5
C11D C12D H12L 109.5
H12J C12D H12L 109.5
H12K C12D H12L 109.5
N2E Rh1E N1E 88.9(3)
N2E Rh1E C1E 163.8(4)
N1E Rh1E C1E 92.1(4)
N2E Rh1E C2E 157.0(4)
N1E Rh1E C2E 89.5(4)
C1E Rh1E C2E 39.2(4)
N2E Rh1E C6E 90.2(4)
N1E Rh1E C6E 158.3(4)
C1E Rh1E C6E 83.0(4)
C2E Rh1E C6E 99.5(4)
N2E Rh1E C5E 91.6(4)
N1E Rh1E C5E 165.0(4)
C1E Rh1E C5E 91.7(4)
C2E Rh1E C5E 84.2(4)
C6E Rh1E C5E 36.7(4)
C9E N1E Rh1E 175.9(8)
C11E N2E Rh1E 177.1(9)
C2E C1E C8E 123.0(10)
C2E C1E Rh1E 70.7(6)
C8E C1E Rh1E 113.4(7)
C2E C1E H1EA 118.5
C8E C1E H1EA 118.5
Rh1E C1E H1EA 86.0
C1E C2E C3E 126.8(10)
C1E C2E Rh1E 70.2(6)
C3E C2E Rh1E 109.2(7)
C1E C2E H2EA 116.6
C3E C2E H2EA 116.6
Rh1E C2E H2EA 90.7
C4E C3E C2E 113.5(10)
C4E C3E H3EA 108.9
C2E C3E H3EA 108.9
C4E C3E H3EB 108.9
C2E C3E H3EB 108.9
H3EA C3E H3EB 107.7
C3E C4E C5E 112.7(9)
C3E C4E H4EA 109.1
C5E C4E H4EA 109.1
C3E C4E H4EB 109.1
C5E C4E H4EB 109.1
H4EA C4E H4EB 107.8
C6E C5E C4E 123.0(10)
C6E C5E Rh1E 68.6(6)
C4E C5E Rh1E 107.6(6)
C6E C5E H5EA 118.5
C4E C5E H5EA 118.5
Rh1E C5E H5EA 93.7
C5E C6E C7E 127.2(12)
C5E C6E Rh1E 74.7(7)
C7E C6E Rh1E 110.0(8)
C5E C6E H6EA 116.4
C7E C6E H6EA 116.4
Rh1E C6E H6EA 85.0
C6E C7E C8E 112.8(9)
C6E C7E H7EA 109.0
C8E C7E H7EA 109.0
C6E C7E H7EB 109.0
C8E C7E H7EB 109.0
H7EA C7E H7EB 107.8
C1E C8E C7E 109.7(9)
C1E C8E H8EA 109.7
C7E C8E H8EA 109.7
C1E C8E H8EB 109.7
C7E C8E H8EB 109.7
H8EA C8E H8EB 108.2
N1E C9E C10E 177.0(11)
C9E C10E H10M 109.5
C9E C10E H10N 109.5
H10M C10E H10N 109.5
C9E C10E H10O 109.5
H10M C10E H10O 109.5
H10N C10E H10O 109.5
N2E C11E C12E 177.3(12)
C11E C12E H12M 109.5
C11E C12E H12N 109.5
H12M C12E H12N 109.5
C11E C12E H12O 109.5
H12M C12E H12O 109.5
H12N C12E H12O 109.5
F4A B1A F1A 119.4(14)
F4A B1A F3A 109.4(13)
F1A B1A F3A 108.8(12)
F4A B1A F2A 108.6(13)
F1A B1A F2A 107.9(12)
F3A B1A F2A 101.3(11)
F4B B1B F2B 111.0(9)
F4B B1B F3B 115.4(9)
F2B B1B F3B 103.6(8)
F4B B1B F1B 111.2(8)
F2B B1B F1B 108.7(9)
F3B B1B F1B 106.4(9)
F4C B1C F2C 113.4(11)
F4C B1C F1C 111.0(10)
F2C B1C F1C 108.2(10)
F4C B1C F3C 106.7(10)
F2C B1C F3C 111.9(9)
F1C B1C F3C 105.5(9)
F1D B1D F4D 111.5(12)
F1D B1D F3D 114.1(12)
F4D B1D F3D 113.6(11)
F1D B1D F2D 111.0(11)
F4D B1D F2D 105.4(11)
F3D B1D F2D 100.3(11)
F3E B1E F2E 131.6(11)
F3E B1E F1E 111.9(9)
F2E B1E F1E 108.7(9)
F3E B1E F4E 94.7(8)
F2E B1E F4E 104.2(8)
F1E B1E F4E 98.6(8)

loop_
_geom_bond_atom_site_label_1
_geom_bond_atom_site_label_2
_geom_bond_distance
Rh1A N2A 2.044(9)
Rh1A C2A 2.098(10)
Rh1A C1A 2.113(12)
Rh1A N1A 2.115(9)
Rh1A C5A 2.143(11)
Rh1A C6A 2.146(12)
N1A C9A 1.098(15)
N2A C11A 1.147(14)
C1A C2A 1.342(17)
C1A C8A 1.482(17)
C1A H1AA 0.9500
C2A C3A 1.515(15)
C2A H2AA 0.9500
C3A C4A 1.556(14)
C3A H3AA 0.9900
C3A H3AB 0.9900
C4A C5A 1.487(15)
C4A H4AA 0.9900
C4A H4AB 0.9900
C5A C6A 1.437(16)
C5A H5AA 0.9500
C6A C7A 1.440(16)
C6A H6AA 0.9500
C7A C8A 1.614(16)
C7A H7AA 0.9900
C7A H7AB 0.9900
C8A H8AA 0.9900
C8A H8AB 0.9900
C9A C10A 1.425(18)
C10A H10A 0.9800
C10A H10B 0.9800
C10A H10C 0.9800
C11A C12A 1.430(15)
C12A H12A 0.9800
C12A H12B 0.9800
C12A H12C 0.9800
Rh1B C5B 2.039(12)
Rh1B N2B 2.072(10)
Rh1B N1B 2.092(10)
Rh1B C6B 2.107(9)
Rh1B C2B 2.166(11)
Rh1B C1B 2.213(9)
N1B C9B 1.084(15)
N2B C11B 1.130(15)
C1B C2B 1.437(15)
C1B C8B 1.500(14)
C1B H1BA 0.9500
C2B C3B 1.442(16)
C2B H2BA 0.9500
C3B C4B 1.596(15)
C3B H3BA 0.9900
C3B H3BB 0.9900
C4B C5B 1.502(16)
C4B H4BA 0.9900
C4B H4BB 0.9900
C5B C6B 1.387(15)
C5B H5BA 0.9500
C6B C7B 1.549(13)
C6B H6BA 0.9500
C7B C8B 1.510(15)
C7B H7BA 0.9900
C7B H7BB 0.9900
C8B H8BA 0.9900
C8B H8BB 0.9900
C9B C10B 1.462(15)
C10B H10D 0.9800
C10B H10E 0.9800
C10B H10F 0.9800
C11B C12B 1.406(16)
C12B H12D 0.9800
C12B H12E 0.9800
C12B H12F 0.9800
Rh1C N1C 2.002(9)
Rh1C N2C 2.098(9)
Rh1C C2C 2.132(11)
Rh1C C6C 2.144(13)
Rh1C C5C 2.146(11)
Rh1C C1C 2.163(9)
N1C C9C 1.151(14)
N2C C11C 1.068(14)
C1C C2C 1.376(15)
C1C C8C 1.573(14)
C1C H1CA 0.9500
C2C C3C 1.572(16)
C2C H2CA 0.9500
C3C C4C 1.446(17)
C3C H3CA 0.9900
C3C H3CB 0.9900
C4C C5C 1.455(16)
C4C H4CA 0.9900
C4C H4CB 0.9900
C5C C6C 1.411(17)
C5C H5CA 0.9500
C6C C7C 1.539(17)
C6C H6CA 0.9500
C7C C8C 1.495(15)
C7C H7CA 0.9900
C7C H7CB 0.9900
C8C H8CA 0.9900
C8C H8CB 0.9900
C9C C10C 1.485(14)
C10C H1OG 0.9800
C10C H10H 0.9800
C10C H10I 0.9800
C11C C12C 1.512(15)
C12C H12G 0.9800
C12C H12H 0.9800
C12C H12I 0.9800
Rh1D N1D 2.021(10)
Rh1D N2D 2.028(9)
Rh1D C1D 2.135(11)
Rh1D C2D 2.152(9)
Rh1D C6D 2.162(11)
Rh1D C5D 2.209(10)
N1D C9D 1.205(14)
N2D C11D 1.169(14)
C1D C2D 1.388(15)
C1D C8D 1.500(15)
C1D H1DA 0.9500
C2D C3D 1.505(15)
C2D H2DA 0.9500
C3D C4D 1.593(14)
C3D H3DA 0.9900
C3D H3DB 0.9900
C4D C5D 1.519(14)
C4D H4DA 0.9900
C4D H4DB 0.9900
C5D C6D 1.442(16)
C5D H5DA 0.9500
C6D C7D 1.548(15)
C6D H6DA 0.9500
C7D C8D 1.526(15)
C7D H7DA 0.9900
C7D H7DB 0.9900
C8D H8DA 0.9900
C8D H8DB 0.9900
C9D C10D 1.436(15)
C10D H10J 0.9800
C10D H10K 0.9800
C10D H10L 0.9800
C11D C12D 1.448(15)
C12D H12J 0.9800
C12D H12K 0.9800
C12D H12L 0.9800
Rh1E N2E 2.044(9)
Rh1E N1E 2.071(8)
Rh1E C1E 2.098(10)
Rh1E C2E 2.105(10)
Rh1E C6E 2.119(11)
Rh1E C5E 2.194(10)
N1E C9E 1.154(13)
N2E C11E 1.141(13)
C1E C2E 1.410(15)
C1E C8E 1.546(14)
C1E H1EA 0.9500
C2E C3E 1.522(15)
C2E H2EA 0.9500
C3E C4E 1.513(14)
C3E H3EA 0.9900
C3E H3EB 0.9900
C4E C5E 1.611(14)
C4E H4EA 0.9900
C4E H4EB 0.9900
C5E C6E 1.359(16)
C5E H5EA 0.9500
C6E C7E 1.483(15)
C6E H6EA 0.9500
C7E C8E 1.578(14)
C7E H7EA 0.9900
C7E H7EB 0.9900
C8E H8EA 0.9900
C8E H8EB 0.9900
C9E C10E 1.443(14)
C10E H10M 0.9800
C10E H10N 0.9800
C10E H10O 0.9800
C11E C12E 1.447(15)
C12E H12M 0.9800
C12E H12N 0.9800
C12E H12O 0.9800
B1A F4A 1.231(17)
B1A F1A 1.356(17)
B1A F3A 1.452(18)
B1A F2A 1.479(17)
B1B F4B 1.346(12)
B1B F2B 1.386(13)
B1B F3B 1.415(13)
B1B F1B 1.418(12)
B1C F4C 1.290(14)
B1C F2C 1.345(14)
B1C F1C 1.444(14)
B1C F3C 1.486(14)
B1D F1D 1.313(17)
B1D F4D 1.407(16)
B1D F3D 1.410(17)
B1D F2D 1.461(16)
B1E F3E 1.249(13)
B1E F2E 1.305(13)
B1E F1E 1.432(13)
B1E F4E 1.600(13)

loop_
_geom_torsion_atom_site_label_1
_geom_torsion_atom_site_label_2
_geom_torsion_atom_site_label_3
_geom_torsion_atom_site_label_4
_geom_torsion
N2A Rh1A N1A C9A 13(44)
C2A Rh1A N1A C9A 173(100)
C1A Rh1A N1A C9A -150(44)
C5A Rh1A N1A C9A 114(44)
C6A Rh1A N1A C9A -77(44)
C2A Rh1A N2A C11A 90(25)
C1A Rh1A N2A C11A -79(25)
N1A Rh1A N2A C11A 180(100)
C5A Rh1A N2A C11A 16(25)
C6A Rh1A N2A C11A -23(25)
N2A Rh1A C1A C2A 173.1(12)
N1A Rh1A C1A C2A -86.0(8)
C5A Rh1A C1A C2A 77.8(7)
C6A Rh1A C1A C2A 116.3(8)
N2A Rh1A C1A C8A 47(2)
C2A Rh1A C1A C8A -126.1(14)
N1A Rh1A C1A C8A 148.0(10)
C5A Rh1A C1A C8A -48.3(10)
C6A Rh1A C1A C8A -9.8(10)
C8A C1A C2A C3A 7(2)
Rh1A C1A C2A C3A -102.9(11)
C8A C1A C2A Rh1A 109.9(13)
N2A Rh1A C2A C1A -174.3(10)
N1A Rh1A C2A C1A 95.4(8)
C5A Rh1A C2A C1A -98.8(8)
C6A Rh1A C2A C1A -62.9(8)
N2A Rh1A C2A C3A -50.1(15)
C1A Rh1A C2A C3A 124.2(12)
N1A Rh1A C2A C3A -140.4(8)
C5A Rh1A C2A C3A 25.5(8)
C6A Rh1A C2A C3A 61.3(8)
C1A C2A C3A C4A 42.6(16)
Rh1A C2A C3A C4A -40.3(11)
C2A C3A C4A C5A 36.6(13)
C3A C4A C5A C6A -96.5(13)
C3A C4A C5A Rh1A -15.9(12)
N2A Rh1A C5A C6A -86.6(7)
C2A Rh1A C5A C6A 113.3(8)
C1A Rh1A C5A C6A 76.6(8)
N1A Rh1A C5A C6A 173.2(12)
N2A Rh1A C5A C4A 155.1(8)
C2A Rh1A C5A C4A -5.1(8)
C1A Rh1A C5A C4A -41.7(8)
N1A Rh1A C5A C4A 54.9(18)
C6A Rh1A C5A C4A -118.3(11)
C4A C5A C6A C7A 1.3(19)
Rh1A C5A C6A C7A -103.4(12)
C4A C5A C6A Rh1A 104.7(10)
N2A Rh1A C6A C5A 94.7(7)
C2A Rh1A C6A C5A -66.3(7)
C1A Rh1A C6A C5A -99.4(8)
N1A Rh1A C6A C5A -175.1(9)
N2A Rh1A C6A C7A -144.0(9)
C2A Rh1A C6A C7A 55.1(10)
C1A Rh1A C6A C7A 22.0(9)
N1A Rh1A C6A C7A -53.7(16)
C5A Rh1A C6A C7A 121.4(13)
C5A C6A C7A C8A 50.6(17)
Rh1A C6A C7A C8A -30.2(14)
C2A C1A C8A C7A -90.2(16)
Rh1A C1A C8A C7A -3.0(14)
C6A C7A C8A C1A 22.0(16)
Rh1A N1A C9A C10A 16(72)
Rh1A N2A C11A C12A 128(23)
C5B Rh1B N1B C9B 173(17)
N2B Rh1B N1B C9B 70(18)
C6B Rh1B N1B C9B -21(18)
C2B Rh1B N1B C9B -132(18)
C1B Rh1B N1B C9B -94(18)
C5B Rh1B N2B C11B 159(13)
N1B Rh1B N2B C11B -38(13)
C6B Rh1B N2B C11B 120(13)
C2B Rh1B N2B C11B -132(12)
C1B Rh1B N2B C11B 61(13)
C5B Rh1B C1B C2B 73.1(7)
N2B Rh1B C1B C2B 171.7(13)
N1B Rh1B C1B C2B -88.7(7)
C6B Rh1B C1B C2B 111.6(7)
C5B Rh1B C1B C8B -44.2(8)
N2B Rh1B C1B C8B 54.5(18)
N1B Rh1B C1B C8B 154.0(8)
C6B Rh1B C1B C8B -5.7(8)
C2B Rh1B C1B C8B -117.3(11)
C8B C1B C2B C3B -1.0(18)
Rh1B C1B C2B C3B -101.1(12)
C8B C1B C2B Rh1B 100.1(9)
C5B Rh1B C2B C1B -103.3(7)
N2B Rh1B C2B C1B -173.9(10)
N1B Rh1B C2B C1B 91.9(7)
C6B Rh1B C2B C1B -68.4(7)
C5B Rh1B C2B C3B 23.3(9)
N2B Rh1B C2B C3B -47.4(16)
N1B Rh1B C2B C3B -141.6(9)
C6B Rh1B C2B C3B 58.2(9)
C1B Rh1B C2B C3B 126.5(12)
C1B C2B C3B C4B 43.8(17)
Rh1B C2B C3B C4B -39.3(12)
C2B C3B C4B C5B 35.4(14)
C3B C4B C5B C6B -104.1(13)
C3B C4B C5B Rh1B -15.2(13)
N2B Rh1B C5B C6B -85.3(7)
N1B Rh1B C5B C6B 172.3(11)
C2B Rh1B C5B C6B 115.8(7)
C1B Rh1B C5B C6B 78.7(7)
N2B Rh1B C5B C4B 155.8(10)
N1B Rh1B C5B C4B 53.4(19)
C6B Rh1B C5B C4B -118.9(13)
C2B Rh1B C5B C4B -3.2(10)
C1B Rh1B C5B C4B -40.3(10)
C4B C5B C6B C7B 17.0(18)
Rh1B C5B C6B C7B -98.6(10)
C4B C5B C6B Rh1B 115.7(12)
N2B Rh1B C6B C5B 95.4(7)
N1B Rh1B C6B C5B -173.4(9)
C2B Rh1B C6B C5B -63.2(7)
C1B Rh1B C6B C5B -98.7(7)
C5B Rh1B C6B C7B 121.5(10)
N2B Rh1B C6B C7B -143.2(8)
N1B Rh1B C6B C7B -51.9(14)
C2B Rh1B C6B C7B 58.3(8)
C1B Rh1B C6B C7B 22.8(7)
C5B C6B C7B C8B 39.4(15)
Rh1B C6B C7B C8B -36.7(11)
C2B C1B C8B C7B -90.3(13)
Rh1B C1B C8B C7B -13.8(12)
C6B C7B C8B C1B 33.7(14)
Rh1B N1B C9B C10B -91(100)
Rh1B N2B C11B C12B -117(37)
N2C Rh1C N1C C9C 153(43)
C2C Rh1C N1C C9C -49(43)
C6C Rh1C N1C C9C 69(43)
C5C Rh1C N1C C9C -115(43)
C1C Rh1C N1C C9C -12(43)
N1C Rh1C N2C C11C -26(10)
C2C Rh1C N2C C11C -117(10)
C6C Rh1C N2C C11C 131(10)
C5C Rh1C N2C C11C 170(10)
C1C Rh1C N2C C11C 76(11)
N1C Rh1C C1C C2C -86.4(7)
N2C Rh1C C1C C2C 172.3(12)
C6C Rh1C C1C C2C 115.9(8)
C5C Rh1C C1C C2C 78.0(7)
N1C Rh1C C1C C8C 154.8(8)
N2C Rh1C C1C C8C 53.5(18)
C2C Rh1C C1C C8C -118.8(11)
C6C Rh1C C1C C8C -2.9(8)
C5C Rh1C C1C C8C -40.8(8)
C8C C1C C2C C3C 5.2(16)
Rh1C C1C C2C C3C -97.8(10)
C8C C1C C2C Rh1C 103.0(9)
N1C Rh1C C2C C1C 95.3(7)
N2C Rh1C C2C C1C -174.2(9)
C6C Rh1C C2C C1C -64.8(8)
C5C Rh1C C2C C1C -99.4(7)
N1C Rh1C C2C C3C -144.4(8)
N2C Rh1C C2C C3C -53.9(15)
C6C Rh1C C2C C3C 55.6(8)
C5C Rh1C C2C C3C 21.0(8)
C1C Rh1C C2C C3C 120.4(11)
C1C C2C C3C C4C 43.1(15)
Rh1C C2C C3C C4C -36.0(12)
C2C C3C C4C C5C 34.7(16)
C3C C4C C5C C6C -95.7(15)
C3C C4C C5C Rh1C -14.8(15)
N1C Rh1C C5C C6C -177.6(12)
N2C Rh1C C5C C6C -85.2(8)
C2C Rh1C C5C C6C 115.6(8)
C1C Rh1C C5C C6C 78.8(8)
N1C Rh1C C5C C4C 61.8(18)
N2C Rh1C C5C C4C 154.2(9)
C2C Rh1C C5C C4C -5.0(9)
C6C Rh1C C5C C4C -120.6(12)
C1C Rh1C C5C C4C -41.8(9)
C4C C5C C6C C7C 4.5(19)
Rh1C C5C C6C C7C -99.0(12)
C4C C5C C6C Rh1C 103.5(11)
N1C Rh1C C6C C5C 178.3(9)
N2C Rh1C C6C C5C 94.7(7)
C2C Rh1C C6C C5C -65.0(8)
C1C Rh1C C6C C5C -98.6(8)
N1C Rh1C C6C C7C -61.7(16)
N2C Rh1C C6C C7C -145.3(9)
C2C Rh1C C6C C7C 55.0(10)
C5C Rh1C C6C C7C 120.0(13)
C1C Rh1C C6C C7C 21.4(9)
C5C C6C C7C C8C 39.3(18)
Rh1C C6C C7C C8C -39.0(14)
C6C C7C C8C C1C 37.6(15)
C2C C1C C8C C7C -96.7(13)
Rh1C C1C C8C C7C -17.2(12)
Rh1C N1C C9C C10C 82(59)
Rh1C N2C C11C C12C -148(17)
N2D Rh1D N1D C9D -88(17)
C1D Rh1D N1D C9D 107(17)
C2D Rh1D N1D C9D 70(17)
C6D Rh1D N1D C9D -174(16)
C5D Rh1D N1D C9D 3(18)
N1D Rh1D N2D C11D -75(13)
C1D Rh1D N2D C11D 22(13)
C2D Rh1D N2D C11D -163(12)
C6D Rh1D N2D C11D 82(13)
C5D Rh1D N2D C11D 120(13)
N1D Rh1D C1D C2D -86.4(7)
N2D Rh1D C1D C2D 177.2(13)
C6D Rh1D C1D C2D 116.4(7)
C5D Rh1D C1D C2D 78.7(7)
N1D Rh1D C1D C8D 151.9(9)
N2D Rh1D C1D C8D 56(2)
C2D Rh1D C1D C8D -121.7(12)
C6D Rh1D C1D C8D -5.3(9)
C5D Rh1D C1D C8D -43.0(9)
C8D C1D C2D C3D 5.3(17)
Rh1D C1D C2D C3D -100.2(10)
C8D C1D C2D Rh1D 105.5(11)
N1D Rh1D C2D C1D 94.8(7)
N2D Rh1D C2D C1D -178.1(9)
C6D Rh1D C2D C1D -64.3(7)
C5D Rh1D C2D C1D -99.4(7)
N1D Rh1D C2D C3D -145.1(7)
N2D Rh1D C2D C3D -58.0(13)
C1D Rh1D C2D C3D 120.1(10)
C6D Rh1D C2D C3D 55.8(8)
C5D Rh1D C2D C3D 20.7(7)
C1D C2D C3D C4D 44.2(14)
Rh1D C2D C3D C4D -34.5(11)
C2D C3D C4D C5D 32.7(13)
C3D C4D C5D C6D -91.2(12)
C3D C4D C5D Rh1D -13.7(11)
N1D Rh1D C5D C6D -178.0(13)
N2D Rh1D C5D C6D -87.6(7)
C1D Rh1D C5D C6D 77.4(7)
C2D Rh1D C5D C6D 114.6(7)
N1D Rh1D C5D C4D 63.8(18)
N2D Rh1D C5D C4D 154.2(8)
C1D Rh1D C5D C4D -40.8(8)
C2D Rh1D C5D C4D -3.6(8)
C6D Rh1D C5D C4D -118.2(10)
C4D C5D C6D C7D 2.0(16)
Rh1D C5D C6D C7D -99.5(10)
C4D C5D C6D Rh1D 101.5(9)
N1D Rh1D C6D C5D 178.6(9)
N2D Rh1D C6D C5D 93.0(7)
C1D Rh1D C6D C5D -100.3(7)
C2D Rh1D C6D C5D -66.4(7)
N1D Rh1D C6D C7D -59.3(14)
N2D Rh1D C6D C7D -144.9(8)
C1D Rh1D C6D C7D 21.8(8)
C2D Rh1D C6D C7D 55.6(8)
C5D Rh1D C6D C7D 122.1(11)
C5D C6D C7D C8D 45.1(15)
Rh1D C6D C7D C8D -35.5(12)
C2D C1D C8D C7D -96.7(14)
Rh1D C1D C8D C7D -13.3(13)
C6D C7D C8D C1D 33.0(14)
Rh1D N1D C9D C10D -168(13)
Rh1D N2D C11D C12D -68(46)
N2E Rh1E N1E C9E 54(12)
C1E Rh1E N1E C9E -110(12)
C2E Rh1E N1E C9E -149(12)
C6E Rh1E N1E C9E -33(12)
C5E Rh1E N1E C9E 146(11)
N1E Rh1E N2E C11E -148(18)
C1E Rh1E N2E C11E -55(18)
C2E Rh1E N2E C11E 126(17)
C6E Rh1E N2E C11E 10(18)
C5E Rh1E N2E C11E 47(18)
N2E Rh1E C1E C2E -180(37)
N1E Rh1E C1E C2E -86.7(7)
C6E Rh1E C1E C2E 114.5(7)
C5E Rh1E C1E C2E 78.8(7)
N2E Rh1E C1E C8E 61.7(18)
N1E Rh1E C1E C8E 154.8(8)
C2E Rh1E C1E C8E -118.5(11)
C6E Rh1E C1E C8E -4.0(8)
C5E Rh1E C1E C8E -39.7(9)
C8E C1E C2E C3E 6.4(17)
Rh1E C1E C2E C3E -99.5(11)
C8E C1E C2E Rh1E 105.9(10)
N2E Rh1E C2E C1E 179.8(8)
N1E Rh1E C2E C1E 93.9(7)
C6E Rh1E C2E C1E -66.3(7)
C5E Rh1E C2E C1E -99.8(7)
N2E Rh1E C2E C3E -56.9(14)
N1E Rh1E C2E C3E -142.9(8)
C1E Rh1E C2E C3E 123.3(11)
C6E Rh1E C2E C3E 56.9(8)
C5E Rh1E C2E C3E 23.5(8)
C1E C2E C3E C4E 39.6(16)
Rh1E C2E C3E C4E -39.5(12)
C2E C3E C4E C5E 36.3(13)
C3E C4E C5E C6E -90.6(13)
C3E C4E C5E Rh1E -15.0(11)
N2E Rh1E C5E C6E -88.2(8)
N1E Rh1E C5E C6E -179.6(13)
C1E Rh1E C5E C6E 75.9(8)
C2E Rh1E C5E C6E 114.5(8)
N2E Rh1E C5E C4E 152.5(7)
N1E Rh1E C5E C4E 61.1(18)
C1E Rh1E C5E C4E -43.4(7)
C2E Rh1E C5E C4E -4.9(7)
C6E Rh1E C5E C4E -119.3(11)
C4E C5E C6E C7E -6.1(18)
Rh1E C5E C6E C7E -103.7(12)
C4E C5E C6E Rh1E 97.7(9)
N2E Rh1E C6E C5E 92.4(7)
N1E Rh1E C6E C5E 179.7(9)
C1E Rh1E C6E C5E -102.4(8)
C2E Rh1E C6E C5E -66.7(8)
N2E Rh1E C6E C7E -143.0(9)
N1E Rh1E C6E C7E -55.7(16)
C1E Rh1E C6E C7E 22.2(9)
C2E Rh1E C6E C7E 57.9(9)
C5E Rh1E C6E C7E 124.6(12)
C5E C6E C7E C8E 49.3(16)
Rh1E C6E C7E C8E -36.3(12)
C2E C1E C8E C7E -95.2(12)
Rh1E C1E C8E C7E -13.8(12)
C6E C7E C8E C1E 33.0(13)
Rh1E N1E C9E C10E -150(17)
Rh1E N2E C11E C12E 107(27)
